data_4072092
loop_
_publ_author_name
'Lee, Han'
'Nienkemper, Katrin'
'Jordan, Richard F.'

_publ_section_title
;
 Synthesis and Reactivity of a Sterically Crowded Tris(pyrazolyl)borate
 Hafnium Benzyl Complex
;
_journal_issue 19
_journal_name_full Organometallics
_journal_page_first 5075
_journal_paper_doi 10.1021/om8005799
_journal_volume 27
_journal_year 2008
_chemical_formula_sum 'C57 H61 B Hf N6'
_chemical_formula_weight 1019.42
_chemical_name_systematic
; 
 ? 
;
_space_group_IT_number 152
_symmetry_space_group_name_Hall 'P 31 2"'
_symmetry_space_group_name_H-M 'P 31 2 1'
_atom_sites_solution_hydrogens geom
_atom_sites_solution_primary direct
_atom_sites_solution_secondary difmap
_audit_creation_method SHELXL-97
_cell_angle_alpha 90.00
_cell_angle_beta 90.00
_cell_angle_gamma 120.00
_cell_formula_units_Z 6
_cell_length_a 20.872(3)
_cell_length_b 20.872(3)
_cell_length_c 21.022(4)
_cell_measurement_reflns_used 1024
_cell_measurement_temperature 100(2)
_cell_measurement_theta_max 25.03
_cell_measurement_theta_min 1.49
_cell_volume 7931(2)
_computing_structure_refinement 'SHELXL-97 (Sheldrick, 1997)'
_computing_structure_solution 'SHELXS-97 (Sheldrick, 1990)'
_diffrn_ambient_temperature 100(2)
_diffrn_measured_fraction_theta_full 1.000
_diffrn_measured_fraction_theta_max 1.000
_diffrn_radiation_monochromator graphite
_diffrn_radiation_source 'fine-focus sealed tube'
_diffrn_radiation_type MoK\a
_diffrn_radiation_wavelength 0.71073
_diffrn_reflns_av_R_equivalents 0.0477
_diffrn_reflns_av_sigmaI/netI 0.0287
_diffrn_reflns_limit_h_max 24
_diffrn_reflns_limit_h_min -24
_diffrn_reflns_limit_k_max 24
_diffrn_reflns_limit_k_min -24
_diffrn_reflns_limit_l_max 24
_diffrn_reflns_limit_l_min -24
_diffrn_reflns_number 77657
_diffrn_reflns_theta_full 25.03
_diffrn_reflns_theta_max 25.03
_diffrn_reflns_theta_min 1.49
_exptl_absorpt_coefficient_mu 2.014
_exptl_absorpt_correction_T_max 0.7941
_exptl_absorpt_correction_T_min 0.7259
_exptl_absorpt_correction_type multi-scan
_exptl_absorpt_process_details
;
absorption corrections were made based on correspondance of
equivalent intensities usingprogram SADABS (G. Sheldrick, Bruker 
Analytical X-ray Systems, Madison, WI)
;
_exptl_crystal_density_diffrn 1.281
_exptl_crystal_density_method 'not measured'
_exptl_crystal_F_000 3132
_exptl_crystal_size_max 0.17
_exptl_crystal_size_mid 0.12
_exptl_crystal_size_min 0.12
_refine_diff_density_max 1.324
_refine_diff_density_min -1.292
_refine_diff_density_rms 0.090
_refine_ls_abs_structure_details 'Flack H D (1983), Acta Cryst. A39, 876-881'
_refine_ls_abs_structure_Flack 0.022(7)
_refine_ls_extinction_method none
_refine_ls_goodness_of_fit_ref 1.092
_refine_ls_hydrogen_treatment mixed
_refine_ls_matrix_type full
_refine_ls_number_parameters 599
_refine_ls_number_reflns 9357
_refine_ls_number_restraints 0
_refine_ls_restrained_S_all 1.092
_refine_ls_R_factor_all 0.0330
_refine_ls_R_factor_gt 0.0314
_refine_ls_shift/su_max 0.012
_refine_ls_shift/su_mean 0.000
_refine_ls_structure_factor_coef Fsqd
_refine_ls_weighting_details 'calc w=1/[\s^2^(Fo^2^)+(0.0492P)^2^+1.0523P] where P=(Fo^2^+2Fc^2^)/3'
_refine_ls_weighting_scheme calc
_refine_ls_wR_factor_gt 0.0808
_refine_ls_wR_factor_ref 0.0816
_reflns_number_gt 9049
_reflns_number_total 9357
_reflns_threshold_expression >2sigma(I)
_cod_data_source_file om8005799_si_001.cif
_cod_data_source_block hanle10x
_cod_original_sg_symbol_H-M P3121
_cod_database_code 4072092

loop_
_symmetry_equiv_pos_as_xyz
'x, y, z'
'-y, x-y, z+1/3'
'-x+y, -x, z+2/3'
'y, x, -z'
'x-y, -y, -z+2/3'
'-x, -x+y, -z+1/3'

loop_
_atom_site_label
_atom_site_type_symbol
_atom_site_fract_x
_atom_site_fract_y
_atom_site_fract_z
_atom_site_U_iso_or_equiv
_atom_site_adp_type
_atom_site_occupancy
_atom_site_symmetry_multiplicity
_atom_site_calc_flag
_atom_site_refinement_flags
B1 B 0.6787(3) 1.0311(3) -0.0675(2) 0.0262(11) Uani 1 1 d .
C1 C 0.4567(2) 0.9357(3) 0.08866(19) 0.0299(9) Uani 1 1 d .
H1A H 0.4363 0.9631 0.0680 0.036 Uiso 1 1 calc R
H1B H 0.4368 0.8885 0.0670 0.036 Uiso 1 1 calc R
C2 C 0.4301(2) 0.9214(3) 0.15523(19) 0.0295(9) Uani 1 1 d .
C3 C 0.4190(2) 0.8585(3) 0.1888(2) 0.0310(11) Uani 1 1 d .
H3 H 0.4273 0.8238 0.1685 0.037 Uiso 1 1 calc R
C4 C 0.3961(3) 0.8473(3) 0.2508(3) 0.0428(14) Uani 1 1 d .
H4 H 0.3900 0.8056 0.2721 0.051 Uiso 1 1 calc R
C5 C 0.3820(3) 0.8970(3) 0.2825(2) 0.0452(13) Uani 1 1 d .
H5 H 0.3663 0.8887 0.3246 0.054 Uiso 1 1 calc R
C6 C 0.3913(3) 0.9585(3) 0.2513(2) 0.0411(13) Uani 1 1 d .
H6 H 0.3818 0.9920 0.2725 0.049 Uiso 1 1 calc R
C7 C 0.4148(3) 0.9717(3) 0.1881(3) 0.0389(12) Uani 1 1 d .
H7 H 0.4205 1.0136 0.1675 0.047 Uiso 1 1 calc R
C8 C 0.6048(3) 1.0988(3) 0.1304(2) 0.0334(11) Uani 1 1 d .
H8A H 0.6346 1.1407 0.1030 0.040 Uiso 1 1 calc R
H8B H 0.5580 1.0973 0.1362 0.040 Uiso 1 1 calc R
C9 C 0.6426(3) 1.1178(2) 0.1949(2) 0.0369(11) Uani 1 1 d .
C10 C 0.6043(3) 1.0798(3) 0.2501(2) 0.0367(12) Uani 1 1 d .
H10 H 0.5544 1.0444 0.2472 0.044 Uiso 1 1 calc R
C11 C 0.6389(3) 1.0940(3) 0.3079(2) 0.0429(12) Uani 1 1 d .
H11 H 0.6120 1.0679 0.3434 0.051 Uiso 1 1 calc R
C12 C 0.7127(3) 1.1462(3) 0.3146(3) 0.0508(14) Uani 1 1 d .
H12 H 0.7359 1.1557 0.3541 0.061 Uiso 1 1 calc R
C13 C 0.7506(3) 1.1833(3) 0.2615(3) 0.0427(13) Uani 1 1 d .
H13 H 0.8009 1.2172 0.2648 0.051 Uiso 1 1 calc R
C14 C 0.7168(3) 1.1722(3) 0.2038(3) 0.0453(14) Uani 1 1 d .
H14 H 0.7437 1.2014 0.1695 0.054 Uiso 1 1 calc R
C15 C 0.6049(2) 0.9349(2) 0.1459(2) 0.0287(10) Uani 1 1 d .
H15A H 0.5835 0.9386 0.1857 0.034 Uiso 1 1 calc R
H15B H 0.5769 0.8834 0.1331 0.034 Uiso 1 1 calc R
C16 C 0.6808(3) 0.9499(3) 0.1611(2) 0.0373(11) Uani 1 1 d .
C17 C 0.7213(3) 0.9353(3) 0.1174(3) 0.0427(13) Uani 1 1 d .
H17 H 0.7007 0.9147 0.0782 0.051 Uiso 1 1 calc R
C18 C 0.7935(4) 0.9516(3) 0.1320(4) 0.0673(19) Uani 1 1 d .
H18 H 0.8206 0.9416 0.1026 0.081 Uiso 1 1 calc R
C19 C 0.8243(4) 0.9827(4) 0.1903(4) 0.074(2) Uani 1 1 d .
H19 H 0.8716 0.9922 0.2005 0.088 Uiso 1 1 calc R
C20 C 0.7857(3) 0.9992(3) 0.2326(3) 0.0589(16) Uani 1 1 d .
H20 H 0.8070 1.0211 0.2713 0.071 Uiso 1 1 calc R
C21 C 0.7138(3) 0.9834(3) 0.2181(3) 0.0474(14) Uani 1 1 d .
H21 H 0.6879 0.9955 0.2471 0.057 Uiso 1 1 calc R
C22 C 0.6431(2) 0.8948(2) -0.0839(2) 0.0297(10) Uani 1 1 d .
H22 H 0.6751 0.9025 -0.1175 0.036 Uiso 1 1 calc R
C23 C 0.5932(3) 0.8271(3) -0.0586(2) 0.0301(10) Uani 1 1 d .
H23 H 0.5842 0.7807 -0.0717 0.036 Uiso 1 1 calc R
C24 C 0.5594(2) 0.8429(2) -0.00934(19) 0.0239(10) Uani 1 1 d .
C25 C 0.4942(2) 0.7871(2) 0.0290(2) 0.0248(10) Uani 1 1 d .
C26 C 0.5031(2) 0.7449(2) 0.0762(2) 0.0247(9) Uani 1 1 d .
C27 C 0.4410(3) 0.6942(2) 0.1102(2) 0.0310(11) Uani 1 1 d .
H27 H 0.4461 0.6652 0.1412 0.037 Uiso 1 1 calc R
C28 C 0.3721(3) 0.6858(3) 0.0988(3) 0.0381(12) Uani 1 1 d .
C29 C 0.3643(3) 0.7240(2) 0.0480(2) 0.0339(11) Uani 1 1 d .
H29 H 0.3175 0.7161 0.0379 0.041 Uiso 1 1 calc R
C30 C 0.4241(3) 0.7730(2) 0.0123(2) 0.0304(11) Uani 1 1 d .
C31 C 0.5778(3) 0.7522(3) 0.0925(2) 0.0355(11) Uani 1 1 d .
H31A H 0.6050 0.7943 0.1197 0.053 Uiso 1 1 calc R
H31B H 0.6053 0.7587 0.0541 0.053 Uiso 1 1 calc R
H31C H 0.5701 0.7083 0.1140 0.053 Uiso 1 1 calc R
C32 C 0.3068(3) 0.6355(3) 0.1401(3) 0.0562(16) Uani 1 1 d .
H32A H 0.3117 0.5944 0.1541 0.084 Uiso 1 1 calc R
H32B H 0.2620 0.6177 0.1160 0.084 Uiso 1 1 calc R
H32C H 0.3052 0.6626 0.1764 0.084 Uiso 1 1 calc R
C33 C 0.4137(3) 0.8109(3) -0.0457(2) 0.0411(13) Uani 1 1 d .
H33A H 0.4495 0.8628 -0.0446 0.062 Uiso 1 1 calc R
H33B H 0.3648 0.8043 -0.0453 0.062 Uiso 1 1 calc R
H33C H 0.4205 0.7895 -0.0838 0.062 Uiso 1 1 calc R
C34 C 0.7642(3) 1.1013(2) 0.0847(2) 0.0347(10) Uani 1 1 d .
H34 H 0.7625 1.1045 0.1287 0.042 Uiso 1 1 calc R
C35 C 0.8278(3) 1.1352(3) 0.0490(2) 0.0357(12) Uani 1 1 d .
H35 H 0.8758 1.1651 0.0640 0.043 Uiso 1 1 calc R
C36 C 0.8064(2) 1.1161(3) -0.0132(2) 0.0289(9) Uani 1 1 d .
C37 C 0.8506(2) 1.1378(3) -0.0726(2) 0.0318(10) Uani 1 1 d .
C38 C 0.8609(2) 1.1986(3) -0.1067(2) 0.0324(11) Uani 1 1 d .
C39 C 0.9025(3) 1.2158(3) -0.1636(2) 0.0430(14) Uani 1 1 d .
H39 H 0.9098 1.2566 -0.1873 0.052 Uiso 1 1 calc R
C40 C 0.9322(2) 1.1745(3) -0.1847(2) 0.0455(12) Uani 1 1 d .
C41 C 0.9218(3) 1.1146(3) -0.1487(3) 0.0456(14) Uani 1 1 d .
H41 H 0.9424 1.0867 -0.1627 0.055 Uiso 1 1 calc R
C42 C 0.8824(3) 1.0950(3) -0.0935(3) 0.0451(13) Uani 1 1 d .
C43 C 0.8259(3) 1.2430(3) -0.0864(2) 0.0437(12) Uani 1 1 d .
H43A H 0.8398 1.2593 -0.0433 0.066 Uiso 1 1 calc R
H43B H 0.7731 1.2129 -0.0891 0.066 Uiso 1 1 calc R
H43C H 0.8424 1.2852 -0.1137 0.066 Uiso 1 1 calc R
C44 C 0.9745(3) 1.1940(4) -0.2470(2) 0.0629(17) Uani 1 1 d .
H44A H 0.9703 1.1501 -0.2656 0.094 Uiso 1 1 calc R
H44B H 1.0256 1.2291 -0.2392 0.094 Uiso 1 1 calc R
H44C H 0.9542 1.2152 -0.2755 0.094 Uiso 1 1 calc R
C45 C 0.8681(4) 1.0267(4) -0.0564(3) 0.071(2) Uani 1 1 d .
H45A H 0.8159 0.9920 -0.0556 0.107 Uiso 1 1 calc R
H45B H 0.8860 1.0405 -0.0137 0.107 Uiso 1 1 calc R
H45C H 0.8933 1.0043 -0.0766 0.107 Uiso 1 1 calc R
C46 C 0.6080(3) 1.0864(2) -0.1248(2) 0.0277(10) Uani 1 1 d .
H46 H 0.6330 1.0960 -0.1634 0.033 Uiso 1 1 calc R
C47 C 0.5525(3) 1.1006(2) -0.1112(2) 0.0294(10) Uani 1 1 d .
H47 H 0.5319 1.1207 -0.1382 0.035 Uiso 1 1 calc R
C48 C 0.5332(2) 1.0789(2) -0.0488(2) 0.0270(10) Uani 1 1 d .
C49 C 0.4732(2) 1.0818(2) -0.01163(19) 0.0229(9) Uani 1 1 d .
C50 C 0.4919(3) 1.1441(2) 0.0282(2) 0.0268(10) Uani 1 1 d .
C51 C 0.4349(3) 1.1441(3) 0.06280(19) 0.0298(9) Uani 1 1 d .
H51 H 0.4465 1.1828 0.0910 0.036 Uiso 1 1 calc R
C52 C 0.3621(3) 1.0893(2) 0.0569(2) 0.0298(10) Uani 1 1 d .
C53 C 0.3449(3) 1.0317(2) 0.0151(2) 0.0302(10) Uani 1 1 d .
H53 H 0.2958 0.9950 0.0100 0.036 Uiso 1 1 calc R
C54 C 0.3997(3) 1.0274(2) -0.0197(2) 0.0307(10) Uani 1 1 d .
C55 C 0.5678(3) 1.2104(2) 0.0297(2) 0.0299(10) Uani 1 1 d .
H55A H 0.5707 1.2464 -0.0004 0.045 Uiso 1 1 calc R
H55B H 0.6034 1.1959 0.0190 0.045 Uiso 1 1 calc R
H55C H 0.5779 1.2315 0.0717 0.045 Uiso 1 1 calc R
C56 C 0.3012(3) 1.0917(3) 0.0934(3) 0.0465(14) Uani 1 1 d .
H56A H 0.3029 1.0794 0.1372 0.070 Uiso 1 1 calc R
H56B H 0.2541 1.0568 0.0755 0.070 Uiso 1 1 calc R
H56C H 0.3077 1.1405 0.0909 0.070 Uiso 1 1 calc R
C57 C 0.3786(3) 0.9642(3) -0.0659(2) 0.0396(12) Uani 1 1 d .
H57A H 0.3289 0.9257 -0.0575 0.059 Uiso 1 1 calc R
H57B H 0.4117 0.9452 -0.0608 0.059 Uiso 1 1 calc R
H57C H 0.3820 0.9818 -0.1086 0.059 Uiso 1 1 calc R
H60 H 0.7029(19) 1.0405(19) -0.1097(18) 0.007(9) Uiso 1 1 d .
Hf1 Hf 0.580005(11) 0.998173(10) 0.074506(7) 0.02511(6) Uani 1 1 d .
N1 N 0.58621(19) 0.91663(18) -0.00476(16) 0.0238(8) Uani 1 1 d .
N2 N 0.6382(2) 0.9473(2) -0.05255(14) 0.0249(7) Uani 1 1 d .
N3 N 0.70531(19) 1.0629(2) 0.04741(15) 0.0294(8) Uani 1 1 d .
N4 N 0.73160(17) 1.0726(2) -0.01355(15) 0.0246(7) Uani 1 1 d .
N5 N 0.57445(18) 1.05068(18) -0.02483(17) 0.0237(8) Uani 1 1 d .
N6 N 0.62078(19) 1.05653(18) -0.07361(16) 0.0252(8) Uani 1 1 d .

loop_
_atom_site_aniso_label
_atom_site_aniso_U_11
_atom_site_aniso_U_22
_atom_site_aniso_U_33
_atom_site_aniso_U_23
_atom_site_aniso_U_13
_atom_site_aniso_U_12
B1 0.034(3) 0.024(3) 0.020(2) 0.0025(19) 0.005(2) 0.014(2)
C1 0.031(2) 0.027(2) 0.026(2) 0.002(2) -0.0016(17) 0.010(2)
C2 0.024(2) 0.030(3) 0.024(2) -0.003(2) -0.0052(16) 0.006(2)
C3 0.024(2) 0.030(3) 0.028(3) -0.003(2) -0.003(2) 0.006(2)
C4 0.033(3) 0.033(3) 0.037(3) 0.011(2) -0.001(2) -0.002(2)
C5 0.035(3) 0.059(4) 0.025(2) -0.003(3) 0.0033(19) 0.011(3)
C6 0.034(3) 0.042(3) 0.030(3) -0.016(2) -0.004(2) 0.006(2)
C7 0.038(3) 0.033(3) 0.036(3) -0.004(2) -0.002(2) 0.011(2)
C8 0.042(3) 0.034(3) 0.025(2) 0.001(2) 0.001(2) 0.020(2)
C9 0.045(3) 0.028(2) 0.044(3) -0.005(2) -0.003(2) 0.022(2)
C10 0.044(3) 0.034(3) 0.030(3) -0.003(2) -0.003(2) 0.017(2)
C11 0.049(3) 0.043(3) 0.036(3) -0.003(2) 0.005(2) 0.023(3)
C12 0.061(4) 0.046(3) 0.043(3) -0.016(3) -0.019(3) 0.025(3)
C13 0.042(3) 0.040(3) 0.041(3) -0.013(2) -0.010(2) 0.016(3)
C14 0.051(3) 0.037(3) 0.047(3) -0.007(2) 0.006(3) 0.022(3)
C15 0.033(3) 0.031(3) 0.021(2) 0.0009(18) 0.0039(18) 0.015(2)
C16 0.044(3) 0.028(2) 0.036(3) 0.0075(19) 0.005(2) 0.015(2)
C17 0.047(3) 0.028(3) 0.054(3) 0.009(2) 0.010(3) 0.020(3)
C18 0.061(4) 0.053(4) 0.098(6) 0.020(4) 0.022(4) 0.036(3)
C19 0.043(4) 0.079(5) 0.100(6) 0.024(4) 0.006(4) 0.032(4)
C20 0.047(4) 0.054(4) 0.066(4) 0.001(3) -0.012(3) 0.017(3)
C21 0.041(3) 0.045(3) 0.052(3) 0.007(3) -0.004(3) 0.019(3)
C22 0.038(3) 0.033(2) 0.021(2) 0.0021(17) 0.0003(17) 0.019(2)
C23 0.040(3) 0.028(2) 0.022(2) -0.0014(19) 0.005(2) 0.017(2)
C24 0.033(2) 0.022(2) 0.014(2) -0.0020(16) -0.0022(17) 0.0112(19)
C25 0.032(2) 0.016(2) 0.020(2) -0.0053(17) 0.0009(18) 0.0074(19)
C26 0.032(3) 0.018(2) 0.022(2) -0.0028(17) 0.0047(18) 0.011(2)
C27 0.043(3) 0.021(2) 0.027(2) -0.0005(18) 0.002(2) 0.014(2)
C28 0.036(3) 0.023(2) 0.042(3) -0.010(2) 0.004(2) 0.006(2)
C29 0.032(3) 0.021(2) 0.042(3) -0.007(2) -0.001(2) 0.008(2)
C30 0.029(3) 0.020(2) 0.034(3) -0.0082(19) -0.005(2) 0.007(2)
C31 0.044(3) 0.033(2) 0.028(2) 0.0068(19) 0.005(2) 0.018(2)
C32 0.043(3) 0.038(3) 0.070(4) 0.007(3) 0.022(3) 0.008(3)
C33 0.043(3) 0.044(3) 0.031(3) -0.004(2) -0.012(2) 0.018(3)
C34 0.040(3) 0.030(2) 0.024(2) -0.0024(17) -0.003(2) 0.010(2)
C35 0.028(2) 0.036(3) 0.032(3) 0.000(2) -0.0009(19) 0.007(2)
C36 0.028(2) 0.027(3) 0.030(2) 0.002(2) 0.0022(17) 0.012(2)
C37 0.028(2) 0.026(2) 0.029(2) -0.001(2) 0.0037(17) 0.005(2)
C38 0.018(2) 0.031(3) 0.033(3) 0.000(2) -0.0017(19) 0.001(2)
C39 0.031(3) 0.040(3) 0.030(3) 0.011(2) -0.008(2) -0.003(2)
C40 0.024(2) 0.061(4) 0.034(3) -0.003(3) 0.0042(19) 0.008(3)
C41 0.037(3) 0.057(4) 0.040(3) -0.006(3) 0.008(2) 0.021(3)
C42 0.049(3) 0.044(3) 0.040(3) 0.003(2) 0.006(3) 0.022(3)
C43 0.037(3) 0.032(3) 0.054(3) 0.011(2) -0.001(3) 0.011(2)
C44 0.046(3) 0.087(5) 0.039(3) 0.006(4) 0.011(2) 0.020(4)
C45 0.105(6) 0.067(4) 0.069(4) 0.015(3) 0.032(4) 0.064(4)
C46 0.040(3) 0.023(2) 0.013(2) 0.0052(17) 0.0027(18) 0.010(2)
C47 0.038(3) 0.026(2) 0.026(2) 0.0048(19) 0.001(2) 0.017(2)
C48 0.031(3) 0.023(2) 0.025(2) -0.0028(17) -0.0012(18) 0.012(2)
C49 0.028(2) 0.022(2) 0.023(2) 0.0047(17) 0.0001(17) 0.016(2)
C50 0.034(2) 0.021(2) 0.025(2) 0.0083(18) 0.0006(19) 0.0135(19)
C51 0.045(3) 0.023(2) 0.024(2) 0.003(2) 0.007(2) 0.019(2)
C52 0.037(3) 0.026(2) 0.031(3) 0.0058(19) 0.007(2) 0.020(2)
C53 0.028(2) 0.023(2) 0.036(3) 0.0029(19) 0.000(2) 0.010(2)
C54 0.040(3) 0.019(2) 0.034(3) 0.0061(19) -0.001(2) 0.015(2)
C55 0.035(3) 0.026(2) 0.025(2) -0.0024(19) 0.0049(19) 0.012(2)
C56 0.039(3) 0.041(3) 0.060(4) -0.002(3) 0.014(3) 0.021(3)
C57 0.030(3) 0.029(3) 0.050(3) -0.011(2) -0.004(2) 0.008(2)
Hf1 0.02904(11) 0.02521(11) 0.01609(9) -0.00080(8) 0.00185(7) 0.00981(8)
N1 0.027(2) 0.0204(18) 0.0208(19) 0.0026(14) 0.0030(15) 0.0096(16)
N2 0.029(2) 0.026(2) 0.0167(16) 0.0004(16) 0.0006(16) 0.0119(15)
N3 0.034(2) 0.029(2) 0.0194(17) 0.0058(18) 0.0027(15) 0.0122(19)
N4 0.0259(18) 0.024(2) 0.0227(17) 0.0025(15) 0.0059(13) 0.0119(18)
N5 0.0248(18) 0.0179(17) 0.0242(19) -0.0024(14) 0.0042(15) 0.0075(15)
N6 0.026(2) 0.0220(18) 0.0225(19) -0.0051(14) 0.0000(15) 0.0079(16)

loop_
_atom_type_symbol
_atom_type_description
_atom_type_scat_dispersion_real
_atom_type_scat_dispersion_imag
_atom_type_scat_source
C C 0.0033 0.0016 'International Tables Vol C Tables 4.2.6.8 and 6.1.1.4'
H H 0.0000 0.0000 'International Tables Vol C Tables 4.2.6.8 and 6.1.1.4'
B B 0.0013 0.0007 'International Tables Vol C Tables 4.2.6.8 and 6.1.1.4'
N N 0.0061 0.0033 'International Tables Vol C Tables 4.2.6.8 and 6.1.1.4'
Hf Hf -0.5830 6.1852 'International Tables Vol C Tables 4.2.6.8 and 6.1.1.4'

loop_
_geom_angle_atom_site_label_1
_geom_angle_atom_site_label_2
_geom_angle_atom_site_label_3
_geom_angle
N4 B1 N2 108.8(4)
N4 B1 N6 109.7(3)
N2 B1 N6 109.0(4)
C2 C1 Hf1 116.6(3)
C3 C2 C7 116.9(4)
C3 C2 C1 122.3(5)
C7 C2 C1 120.8(5)
C4 C3 C2 121.3(5)
C3 C4 C5 121.1(5)
C6 C5 C4 119.4(4)
C5 C6 C7 120.8(5)
C6 C7 C2 120.3(5)
C9 C8 Hf1 124.3(3)
C14 C9 C10 115.7(5)
C14 C9 C8 123.3(5)
C10 C9 C8 121.0(4)
C11 C10 C9 121.4(5)
C10 C11 C12 121.5(5)
C13 C12 C11 117.8(5)
C12 C13 C14 121.8(5)
C13 C14 C9 121.6(6)
C16 C15 Hf1 124.1(3)
C17 C16 C21 118.8(6)
C17 C16 C15 121.0(5)
C21 C16 C15 120.1(5)
C16 C17 C18 120.2(6)
C19 C18 C17 119.8(6)
C20 C19 C18 120.2(6)
C19 C20 C21 120.1(6)
C16 C21 C20 120.8(6)
N2 C22 C23 109.0(4)
C22 C23 C24 104.9(4)
N1 C24 C23 110.8(4)
N1 C24 C25 122.8(4)
C23 C24 C25 125.9(4)
C30 C25 C26 120.3(4)
C30 C25 C24 118.6(4)
C26 C25 C24 120.9(4)
C27 C26 C25 118.4(4)
C27 C26 C31 118.5(4)
C25 C26 C31 123.1(4)
C28 C27 C26 121.5(4)
C27 C28 C29 118.3(5)
C27 C28 C32 120.7(5)
C29 C28 C32 121.0(5)
C30 C29 C28 121.5(5)
C29 C30 C25 119.3(5)
C29 C30 C33 120.7(4)
C25 C30 C33 120.0(4)
N3 C34 C35 110.6(4)
C34 C35 C36 106.2(4)
N4 C36 C35 107.3(4)
N4 C36 C37 122.1(4)
C35 C36 C37 130.6(4)
C38 C37 C42 120.6(4)
C38 C37 C36 120.4(5)
C42 C37 C36 118.9(5)
C37 C38 C39 117.9(5)
C37 C38 C43 121.3(4)
C39 C38 C43 120.7(5)
C40 C39 C38 121.9(5)
C39 C40 C41 118.5(4)
C39 C40 C44 119.9(6)
C41 C40 C44 121.6(6)
C42 C41 C40 122.5(5)
C41 C42 C37 118.5(5)
C41 C42 C45 121.7(5)
C37 C42 C45 119.8(5)
N6 C46 C47 108.7(4)
C46 C47 C48 105.6(4)
N5 C48 C47 110.4(4)
N5 C48 C49 123.1(4)
C47 C48 C49 126.4(4)
C54 C49 C50 120.2(4)
C54 C49 C48 120.4(4)
C50 C49 C48 119.2(4)
C51 C50 C49 117.5(4)
C51 C50 C55 119.9(4)
C49 C50 C55 122.4(4)
C52 C51 C50 122.6(4)
C51 C52 C53 118.6(4)
C51 C52 C56 121.6(4)
C53 C52 C56 119.8(4)
C52 C53 C54 121.5(4)
C49 C54 C53 119.3(4)
C49 C54 C57 120.7(4)
C53 C54 C57 120.0(4)
C15 Hf1 C8 100.96(17)
C15 Hf1 C1 96.06(16)
C8 Hf1 C1 97.82(18)
C15 Hf1 N3 88.96(14)
C8 Hf1 N3 85.30(16)
C1 Hf1 N3 173.46(13)
C15 Hf1 N5 160.28(14)
C8 Hf1 N5 94.06(14)
C1 Hf1 N5 94.46(13)
N3 Hf1 N5 79.55(12)
C15 Hf1 N1 86.36(14)
C8 Hf1 N1 162.18(15)
C1 Hf1 N1 97.52(15)
N3 Hf1 N1 78.56(12)
N5 Hf1 N1 75.74(12)
C24 N1 N2 105.0(3)
C24 N1 Hf1 135.1(3)
N2 N1 Hf1 118.6(2)
C22 N2 N1 110.3(4)
C22 N2 B1 127.5(4)
N1 N2 B1 122.1(3)
C34 N3 N4 106.2(3)
C34 N3 Hf1 129.3(3)
N4 N3 Hf1 124.3(2)
C36 N4 N3 109.6(3)
C36 N4 B1 130.7(3)
N3 N4 B1 119.5(3)
C48 N5 N6 104.8(3)
C48 N5 Hf1 135.1(3)
N6 N5 Hf1 120.0(3)
C46 N6 N5 110.3(4)
C46 N6 B1 126.7(4)
N5 N6 B1 122.9(3)

loop_
_geom_bond_atom_site_label_1
_geom_bond_atom_site_label_2
_geom_bond_distance
B1 N4 1.517(6)
B1 N2 1.548(6)
B1 N6 1.548(6)
C1 C2 1.480(6)
C1 Hf1 2.249(4)
C2 C3 1.403(7)
C2 C7 1.420(7)
C3 C4 1.368(7)
C4 C5 1.382(8)
C5 C6 1.366(8)
C6 C7 1.394(7)
C8 C9 1.518(7)
C8 Hf1 2.229(5)
C9 C14 1.403(7)
C9 C10 1.406(7)
C10 C11 1.368(7)
C11 C12 1.379(8)
C12 C13 1.364(8)
C13 C14 1.364(8)
C15 C16 1.488(7)
C15 Hf1 2.225(4)
C16 C17 1.381(7)
C16 C21 1.384(7)
C17 C18 1.404(8)
C18 C19 1.385(10)
C19 C20 1.355(9)
C20 C21 1.400(8)
C22 N2 1.326(5)
C22 C23 1.377(6)
C23 C24 1.383(6)
C24 N1 1.352(5)
C24 C25 1.507(6)
C25 C30 1.386(6)
C25 C26 1.401(6)
C26 C27 1.392(6)
C26 C31 1.527(7)
C27 C28 1.380(7)
C28 C29 1.391(7)
C28 C32 1.511(7)
C29 C30 1.375(7)
C30 C33 1.528(6)
C34 N3 1.335(5)
C34 C35 1.373(6)
C35 C36 1.375(6)
C36 N4 1.358(5)
C36 C37 1.482(6)
C37 C38 1.378(7)
C37 C42 1.422(7)
C38 C39 1.415(7)
C38 C43 1.500(7)
C39 C40 1.364(8)
C40 C41 1.382(8)
C40 C44 1.515(6)
C41 C42 1.361(7)
C42 C45 1.518(8)
C46 N6 1.336(5)
C46 C47 1.364(6)
C47 C48 1.380(6)
C48 N5 1.361(5)
C48 C49 1.501(6)
C49 C54 1.389(6)
C49 C50 1.428(6)
C50 C51 1.395(6)
C50 C55 1.494(6)
C51 C52 1.377(7)
C52 C53 1.385(6)
C52 C56 1.508(6)
C53 C54 1.397(7)
C54 C57 1.514(6)
Hf1 N3 2.336(4)
Hf1 N5 2.388(4)
Hf1 N1 2.431(3)
N1 N2 1.379(5)
N3 N4 1.369(5)
N5 N6 1.373(5)

loop_
_geom_torsion_atom_site_label_1
_geom_torsion_atom_site_label_2
_geom_torsion_atom_site_label_3
_geom_torsion_atom_site_label_4
_geom_torsion
Hf1 C1 C2 C3 -88.2(5)
Hf1 C1 C2 C7 91.6(5)
C7 C2 C3 C4 -1.5(6)
C1 C2 C3 C4 178.3(4)
C2 C3 C4 C5 1.1(7)
C3 C4 C5 C6 -0.3(7)
C4 C5 C6 C7 0.0(7)
C5 C6 C7 C2 -0.5(8)
C3 C2 C7 C6 1.2(6)
C1 C2 C7 C6 -178.6(4)
Hf1 C8 C9 C14 103.9(5)
Hf1 C8 C9 C10 -74.8(6)
C14 C9 C10 C11 -2.2(7)
C8 C9 C10 C11 176.6(4)
C9 C10 C11 C12 0.1(8)
C10 C11 C12 C13 -0.2(8)
C11 C12 C13 C14 2.7(8)
C12 C13 C14 C9 -5.0(8)
C10 C9 C14 C13 4.6(8)
C8 C9 C14 C13 -174.2(5)
Hf1 C15 C16 C17 -68.8(5)
Hf1 C15 C16 C21 106.8(5)
C21 C16 C17 C18 2.6(7)
C15 C16 C17 C18 178.4(5)
C16 C17 C18 C19 -0.3(8)
C17 C18 C19 C20 -1.8(10)
C18 C19 C20 C21 1.5(10)
C17 C16 C21 C20 -2.9(8)
C15 C16 C21 C20 -178.7(5)
C19 C20 C21 C16 0.9(9)
N2 C22 C23 C24 -1.2(5)
C22 C23 C24 N1 0.7(5)
C22 C23 C24 C25 172.7(4)
N1 C24 C25 C30 73.7(5)
C23 C24 C25 C30 -97.4(5)
N1 C24 C25 C26 -112.6(5)
C23 C24 C25 C26 76.4(6)
C30 C25 C26 C27 -6.4(6)
C24 C25 C26 C27 180.0(4)
C30 C25 C26 C31 173.9(4)
C24 C25 C26 C31 0.3(6)
C25 C26 C27 C28 -1.0(6)
C31 C26 C27 C28 178.6(4)
C26 C27 C28 C29 6.5(7)
C26 C27 C28 C32 -174.5(4)
C27 C28 C29 C30 -4.6(7)
C32 C28 C29 C30 176.3(5)
C28 C29 C30 C25 -2.7(7)
C28 C29 C30 C33 176.3(4)
C26 C25 C30 C29 8.2(6)
C24 C25 C30 C29 -178.0(4)
C26 C25 C30 C33 -170.8(4)
C24 C25 C30 C33 3.0(6)
N3 C34 C35 C36 -0.3(6)
C34 C35 C36 N4 0.7(6)
C34 C35 C36 C37 178.2(5)
N4 C36 C37 C38 85.4(6)
C35 C36 C37 C38 -91.8(7)
N4 C36 C37 C42 -94.9(6)
C35 C36 C37 C42 87.9(7)
C42 C37 C38 C39 1.3(7)
C36 C37 C38 C39 -179.0(4)
C42 C37 C38 C43 178.2(4)
C36 C37 C38 C43 -2.1(7)
C37 C38 C39 C40 -0.2(7)
C43 C38 C39 C40 -177.2(4)
C38 C39 C40 C41 -0.8(7)
C38 C39 C40 C44 178.2(4)
C39 C40 C41 C42 0.7(8)
C44 C40 C41 C42 -178.2(5)
C40 C41 C42 C37 0.3(8)
C40 C41 C42 C45 176.7(6)
C38 C37 C42 C41 -1.4(8)
C36 C37 C42 C41 178.9(5)
C38 C37 C42 C45 -177.8(5)
C36 C37 C42 C45 2.4(8)
N6 C46 C47 C48 1.0(5)
C46 C47 C48 N5 -1.2(5)
C46 C47 C48 C49 -178.6(4)
N5 C48 C49 C54 -97.5(5)
C47 C48 C49 C54 79.6(6)
N5 C48 C49 C50 87.5(5)
C47 C48 C49 C50 -95.5(5)
C54 C49 C50 C51 6.1(6)
C48 C49 C50 C51 -178.9(4)
C54 C49 C50 C55 -169.0(4)
C48 C49 C50 C55 6.0(6)
C49 C50 C51 C52 -3.9(6)
C55 C50 C51 C52 171.3(4)
C50 C51 C52 C53 0.1(7)
C50 C51 C52 C56 -178.2(4)
C51 C52 C53 C54 1.7(7)
C56 C52 C53 C54 180.0(4)
C50 C49 C54 C53 -4.5(6)
C48 C49 C54 C53 -179.5(4)
C50 C49 C54 C57 175.0(4)
C48 C49 C54 C57 0.0(6)
C52 C53 C54 C49 0.6(7)
C52 C53 C54 C57 -178.9(4)
C16 C15 Hf1 C8 -80.1(4)
C16 C15 Hf1 C1 -179.3(4)
C16 C15 Hf1 N3 4.9(4)
C16 C15 Hf1 N5 58.9(6)
C16 C15 Hf1 N1 83.5(4)
C9 C8 Hf1 C15 10.0(4)
C9 C8 Hf1 C1 107.8(4)
C9 C8 Hf1 N3 -78.0(4)
C9 C8 Hf1 N5 -157.1(4)
C9 C8 Hf1 N1 -103.0(6)
C2 C1 Hf1 C15 45.0(4)
C2 C1 Hf1 C8 -57.0(4)
C2 C1 Hf1 N5 -151.7(4)
C2 C1 Hf1 N1 132.1(4)
C23 C24 N1 N2 0.0(5)
C25 C24 N1 N2 -172.3(4)
C23 C24 N1 Hf1 -166.4(3)
C25 C24 N1 Hf1 21.4(6)
C15 Hf1 N1 C24 45.2(4)
C8 Hf1 N1 C24 160.4(5)
C1 Hf1 N1 C24 -50.4(4)
N3 Hf1 N1 C24 134.9(4)
N5 Hf1 N1 C24 -143.1(4)
C15 Hf1 N1 N2 -119.7(3)
C8 Hf1 N1 N2 -4.6(6)
C1 Hf1 N1 N2 144.6(3)
N3 Hf1 N1 N2 -30.1(3)
N5 Hf1 N1 N2 51.9(3)
C23 C22 N2 N1 1.2(5)
C23 C22 N2 B1 -174.6(4)
C24 N1 N2 C22 -0.7(4)
Hf1 N1 N2 C22 168.3(3)
C24 N1 N2 B1 175.4(4)
Hf1 N1 N2 B1 -15.6(5)
N4 B1 N2 C22 -114.5(4)
N6 B1 N2 C22 125.9(4)
N4 B1 N2 N1 70.2(5)
N6 B1 N2 N1 -49.5(5)
C35 C34 N3 N4 -0.2(6)
C35 C34 N3 Hf1 -175.8(3)
C15 Hf1 N3 C34 -54.8(4)
C8 Hf1 N3 C34 46.3(4)
N5 Hf1 N3 C34 141.3(4)
N1 Hf1 N3 C34 -141.3(4)
C15 Hf1 N3 N4 130.3(4)
C8 Hf1 N3 N4 -128.6(4)
N5 Hf1 N3 N4 -33.6(3)
N1 Hf1 N3 N4 43.8(3)
C35 C36 N4 N3 -0.9(5)
C37 C36 N4 N3 -178.6(5)
C35 C36 N4 B1 -174.9(4)
C37 C36 N4 B1 7.3(7)
C34 N3 N4 C36 0.6(5)
Hf1 N3 N4 C36 176.6(3)
C34 N3 N4 B1 175.5(4)
Hf1 N3 N4 B1 -8.6(5)
N2 B1 N4 C36 118.2(5)
N6 B1 N4 C36 -122.6(5)
N2 B1 N4 N3 -55.4(5)
N6 B1 N4 N3 63.8(5)
C47 C48 N5 N6 1.0(5)
C49 C48 N5 N6 178.5(4)
C47 C48 N5 Hf1 -178.5(3)
C49 C48 N5 Hf1 -1.1(6)
C15 Hf1 N5 C48 161.4(4)
C8 Hf1 N5 C48 -58.9(4)
C1 Hf1 N5 C48 39.3(4)
N3 Hf1 N5 C48 -143.3(4)
N1 Hf1 N5 C48 136.0(4)
C15 Hf1 N5 N6 -18.1(6)
C8 Hf1 N5 N6 121.6(3)
C1 Hf1 N5 N6 -140.2(3)
N3 Hf1 N5 N6 37.2(3)
N1 Hf1 N5 N6 -43.5(3)
C47 C46 N6 N5 -0.4(5)
C47 C46 N6 B1 179.6(4)
C48 N5 N6 C46 -0.4(4)
Hf1 N5 N6 C46 179.3(3)
C48 N5 N6 B1 179.6(4)
Hf1 N5 N6 B1 -0.7(5)
N4 B1 N6 C46 121.4(4)
N2 B1 N6 C46 -119.5(4)
N4 B1 N6 N5 -58.6(5)
N2 B1 N6 N5 60.5(5)
